data_1562562
loop_
_publ_author_name
'Connor, Bridget'
'Smaha, Rebecca'
'Li, Jiayi'
'Gold-Parker, Aryeh'
'Heyer, Alexander'
'Toney, Michael F.'
'Lee, Young'
'Karunadasa, Hemamala I.'

_publ_section_title
;
 Alloying a Single and a Double Perovskite: A Cu+/2+ Mixed-Valence Layered
 Halide Perovskite with Strong Optical Absorption
;
_journal_name_full 'Chemical Science'
_journal_paper_doi 10.1039/D1SC01159F
_journal_year 2021
_chemical_formula_moiety '0.5(Cl8 Cu1.56 In0.44), 2(C6 H7 Cl N)'
_chemical_formula_sum 'C12 H14 Cl6 Cu0.78 In0.22 N2'
_chemical_formula_weight 473.77
_space_group_crystal_system orthorhombic
_space_group_IT_number 56
_space_group_name_Hall '-P 2ab 2ac'
_space_group_name_H-M_alt 'P c c n'
_atom_sites_solution_hydrogens geom
_atom_sites_solution_primary dual
_audit_creation_date 2020-06-27
_audit_creation_method
;
Olex2 1.2
(compiled 2018.05.29 svn.r3508 for OlexSys, GUI svn.r5506)
;
_audit_update_record
;
2020-12-13 deposited with the CCDC.	2021-05-14 downloaded from the CCDC.
;
_cell_angle_alpha 90
_cell_angle_beta 90
_cell_angle_gamma 90
_cell_formula_units_Z 4
_cell_length_a 7.4183(4)
_cell_length_b 32.1336(18)
_cell_length_c 7.2590(4)
_cell_measurement_reflns_used 5276
_cell_measurement_temperature 100
_cell_measurement_theta_max 26.984
_cell_measurement_theta_min 2.535
_cell_volume 1730.38(16)
_computing_cell_refinement 'SAINT V8.38A (?, 2016)'
_computing_data_reduction 'SAINT V8.38A (?, 2016)'
_computing_molecular_graphics 'Olex2 (Dolomanov et al., 2009)'
_computing_publication_material 'Olex2 (Dolomanov et al., 2009)'
_computing_structure_refinement 'ShelXL (Sheldrick, 2015)'
_computing_structure_solution 'ShelXT (Sheldrick, 2015)'
_diffrn_ambient_temperature 100
_diffrn_detector 'Bruker Photon II'
_diffrn_detector_area_resol_mean 7.3910
_diffrn_detector_type 'CMOS area detector'
_diffrn_measured_fraction_theta_full 0.999
_diffrn_measured_fraction_theta_max 0.999
_diffrn_measurement_device 'four-circle diffractometer'
_diffrn_measurement_device_type 'D8 Venture'
_diffrn_measurement_method '\f and \w shutterless scans'
_diffrn_radiation_collimation 'focusing mirrors'
_diffrn_radiation_monochromator 'mirror optics'
_diffrn_radiation_probe x-ray
_diffrn_radiation_type MoK\a
_diffrn_radiation_wavelength 0.71073
_diffrn_reflns_av_R_equivalents 0.0712
_diffrn_reflns_av_unetI/netI 0.0298
_diffrn_reflns_Laue_measured_fraction_full 0.999
_diffrn_reflns_Laue_measured_fraction_max 0.999
_diffrn_reflns_limit_h_max 9
_diffrn_reflns_limit_h_min -9
_diffrn_reflns_limit_k_max 41
_diffrn_reflns_limit_k_min -41
_diffrn_reflns_limit_l_max 9
_diffrn_reflns_limit_l_min -9
_diffrn_reflns_number 24089
_diffrn_reflns_point_group_measured_fraction_full 0.999
_diffrn_reflns_point_group_measured_fraction_max 0.999
_diffrn_reflns_theta_full 25.242
_diffrn_reflns_theta_max 27.113
_diffrn_reflns_theta_min 2.535
_diffrn_source 'microfocus sealed X-ray tube'
_diffrn_source_type 'Incoatec I\ms'
_diffrn_standards_number 0
_exptl_absorpt_coefficient_mu 2.204
_exptl_absorpt_correction_T_max 0.4302
_exptl_absorpt_correction_T_min 0.3500
_exptl_absorpt_correction_type multi-scan
_exptl_absorpt_process_details
'SADABS-2016/2 (Bruker,2016/2) was used for absorption correction. wR2(int) was 0.0929 before and 0.0664 after correction. The Ratio of minimum to maximum transmission is 0.8136. The \l/2 correction factor is Not present.'
_exptl_crystal_colour black
_exptl_crystal_colour_primary black
_exptl_crystal_density_diffrn 1.819
_exptl_crystal_description plate
_exptl_crystal_F_000 942
_exptl_crystal_size_max 0.075
_exptl_crystal_size_mid 0.05
_exptl_crystal_size_min 0.005
_refine_diff_density_max 1.466
_refine_diff_density_min -1.534
_refine_diff_density_rms 0.168
_refine_ls_extinction_method none
_refine_ls_goodness_of_fit_ref 1.215
_refine_ls_hydrogen_treatment constr
_refine_ls_matrix_type full
_refine_ls_number_parameters 99
_refine_ls_number_reflns 1915
_refine_ls_number_restraints 0
_refine_ls_restrained_S_all 1.215
_refine_ls_R_factor_all 0.0908
_refine_ls_R_factor_gt 0.0777
_refine_ls_shift/su_max 0.000
_refine_ls_shift/su_mean 0.000
_refine_ls_structure_factor_coef Fsqd
_refine_ls_weighting_details 'w=1/[\s^2^(Fo^2^)+29.7803P] where P=(Fo^2^+2Fc^2^)/3'
_refine_ls_weighting_scheme calc
_refine_ls_wR_factor_gt 0.1388
_refine_ls_wR_factor_ref 0.1434
_reflns_Friedel_coverage 0.000
_reflns_number_gt 1647
_reflns_number_total 1915
_reflns_threshold_expression 'I > 2\s(I)'
_cod_data_source_file d1sc01159f2.cif
_cod_data_source_block 0p78_a
_cod_database_code 1562562
_shelx_shelxl_version_number 2018/3
_shelx_space_group_comment
;
The symmetry employed for this shelxl refinement is uniquely defined
by the following loop, which should always be used as a source of
symmetry information in preference to the above space-group names.
They are only intended as comments.
;
_shelx_estimated_absorpt_t_max 0.989
_shelx_estimated_absorpt_t_min 0.852
_olex2_refinement_description
;
1. Fixed Uiso
 At 1.2 times of:
  All C(H) groups, All N(H,H,H) groups
2. Shared sites
{In1, Cu01}
3. Uiso/Uaniso restraints and constraints
Uanis(In1) = Uanis(Cu01)
4. Others
 Sof(In1)=0.5*(1-FVAR(2))
 Sof(Cu01)=0.5*FVAR(2)
5.a Aromatic/amide H refined with riding coordinates:
 C2(H2), C5(H5), C3(H3), C6(H6)
5.b Idealised Me refined as rotating group:
 N1(H1A,H1B,H1C)
;
_olex2_submission_special_instructions 'No special instructions were received'

loop_
_space_group_symop_operation_xyz
'x, y, z'
'-x+1/2, -y+1/2, z'
'-x, y+1/2, -z+1/2'
'x+1/2, -y, -z+1/2'
'-x, -y, -z'
'x-1/2, y-1/2, -z'
'x, -y-1/2, z-1/2'
'-x-1/2, y, z-1/2'

loop_
_atom_site_label
_atom_site_type_symbol
_atom_site_fract_x
_atom_site_fract_y
_atom_site_fract_z
_atom_site_U_iso_or_equiv
_atom_site_adp_type
_atom_site_occupancy
_atom_site_site_symmetry_order
_atom_site_calc_flag
_atom_site_refinement_flags_posn
_atom_site_refinement_flags_adp
_atom_site_refinement_flags_occupancy
_atom_site_disorder_assembly
_atom_site_disorder_group
Cu01 Cu 0.500000 0.500000 0.000000 0.0154(3) Uani 0.781(11) 2 d S T P A 1
Cl3 Cl 0.4913(3) 0.75250(5) 0.4296(3) 0.0277(4) Uani 1 1 d . . . . .
Cl2 Cl 0.5452(3) 0.57086(5) -0.0161(3) 0.0270(4) Uani 1 1 d . . . . .
Cl1 Cl 0.2776(4) 0.51126(6) 0.2699(3) 0.0459(7) Uani 1 1 d . . . . .
N1 N 0.5222(10) 0.56920(17) 0.5292(9) 0.0280(15) Uani 1 1 d . . . . .
H1A H 0.455969 0.556200 0.440754 0.034 Uiso 1 1 calc GR . . . .
H1B H 0.478105 0.562489 0.642301 0.034 Uiso 1 1 calc GR . . . .
H1C H 0.639204 0.560880 0.520840 0.034 Uiso 1 1 calc GR . . . .
C1 C 0.5116(11) 0.61462(19) 0.5026(11) 0.0222(14) Uani 1 1 d . . . . .
C2 C 0.6263(11) 0.6393(2) 0.6056(11) 0.0246(16) Uani 1 1 d . . . . .
H2 H 0.707240 0.627201 0.691769 0.030 Uiso 1 1 calc R . . . .
C5 C 0.3832(11) 0.6739(2) 0.3559(10) 0.0225(16) Uani 1 1 d . . . . .
H5 H 0.300752 0.685935 0.270931 0.027 Uiso 1 1 calc R . . . .
C4 C 0.4975(10) 0.69880(19) 0.4576(8) 0.0178(14) Uani 1 1 d . . . . .
C3 C 0.6207(10) 0.6824(2) 0.5801(10) 0.0234(16) Uani 1 1 d . . . . .
H3 H 0.700387 0.700078 0.645994 0.028 Uiso 1 1 calc R . . . .
C6 C 0.3906(10) 0.6308(2) 0.3799(11) 0.0238(16) Uani 1 1 d . . . . .
H6 H 0.312911 0.612978 0.311971 0.029 Uiso 1 1 calc R . . . .
In1 In 0.500000 0.500000 0.000000 0.0154(3) Uani 0.219(11) 2 d S T P A 2

loop_
_atom_site_aniso_label
_atom_site_aniso_U_11
_atom_site_aniso_U_22
_atom_site_aniso_U_33
_atom_site_aniso_U_23
_atom_site_aniso_U_13
_atom_site_aniso_U_12
Cu01 0.0186(5) 0.0105(5) 0.0170(5) -0.0001(4) 0.0003(4) 0.0000(4)
Cl3 0.0398(10) 0.0133(7) 0.0302(9) 0.0051(7) -0.0022(9) 0.0018(8)
Cl2 0.0354(10) 0.0213(8) 0.0243(9) -0.0045(7) -0.0023(8) 0.0084(7)
Cl1 0.0622(16) 0.0249(9) 0.0507(14) -0.0028(10) -0.0347(13) 0.0107(10)
N1 0.044(4) 0.013(3) 0.027(4) 0.002(2) 0.006(3) 0.000(3)
C1 0.031(4) 0.013(3) 0.023(3) -0.002(3) 0.005(4) 0.003(3)
C2 0.036(4) 0.018(3) 0.020(4) 0.003(3) -0.003(3) 0.006(3)
C5 0.031(4) 0.020(3) 0.016(3) 0.005(3) -0.001(3) 0.002(3)
C4 0.029(4) 0.016(3) 0.008(3) 0.002(2) 0.000(3) 0.001(3)
C3 0.026(4) 0.025(4) 0.019(4) -0.003(3) -0.003(3) -0.002(3)
C6 0.026(4) 0.020(4) 0.026(4) -0.003(3) 0.001(3) -0.003(3)
In1 0.0186(5) 0.0105(5) 0.0170(5) -0.0001(4) 0.0003(4) 0.0000(4)

loop_
_atom_type_symbol
_atom_type_description
_atom_type_scat_dispersion_real
_atom_type_scat_dispersion_imag
_atom_type_scat_source
C C 0.0033 0.0016 'International Tables Vol C Tables 4.2.6.8 and 6.1.1.4'
H H 0.0000 0.0000 'International Tables Vol C Tables 4.2.6.8 and 6.1.1.4'
Cl Cl 0.1484 0.1585 'International Tables Vol C Tables 4.2.6.8 and 6.1.1.4'
Cu Cu 0.3201 1.2651 'International Tables Vol C Tables 4.2.6.8 and 6.1.1.4'
In In -0.7276 1.3100 'International Tables Vol C Tables 4.2.6.8 and 6.1.1.4'
N N 0.0061 0.0033 'International Tables Vol C Tables 4.2.6.8 and 6.1.1.4'

loop_
_geom_angle_atom_site_label_1
_geom_angle_atom_site_label_2
_geom_angle_atom_site_label_3
_geom_angle
_geom_angle_site_symmetry_1
_geom_angle_site_symmetry_3
_geom_angle_publ_flag
Cl2 Cu01 Cl2 180.0 . 5_665 ?
Cl2 Cu01 Cl1 93.06(6) 5_665 8_655 ?
Cl2 Cu01 Cl1 90.40(7) . 5_665 ?
Cl2 Cu01 Cl1 89.60(6) 5_665 5_665 ?
Cl2 Cu01 Cl1 90.40(6) 5_665 . ?
Cl2 Cu01 Cl1 93.06(6) . 4_565 ?
Cl2 Cu01 Cl1 86.94(6) . 8_655 ?
Cl2 Cu01 Cl1 89.60(6) . . ?
Cl2 Cu01 Cl1 86.94(6) 5_665 4_565 ?
Cl1 Cu01 Cl1 92.118(16) 5_665 8_655 ?
Cl1 Cu01 Cl1 87.882(16) 5_665 4_565 ?
Cl1 Cu01 Cl1 180.00(8) 8_655 4_565 ?
Cl1 Cu01 Cl1 87.882(16) . 8_655 ?
Cl1 Cu01 Cl1 92.118(16) . 4_565 ?
Cl1 Cu01 Cl1 180.00(9) . 5_665 ?
Cu01 Cl1 Cu01 160.85(9) . 4_465 ?
H1A N1 H1B 109.5 . . ?
H1A N1 H1C 109.5 . . ?
H1B N1 H1C 109.5 . . ?
C1 N1 H1A 109.5 . . ?
C1 N1 H1B 109.5 . . ?
C1 N1 H1C 109.5 . . ?
C2 C1 N1 117.6(7) . . ?
C6 C1 N1 119.8(7) . . ?
C6 C1 C2 122.6(6) . . ?
C1 C2 H2 120.7 . . ?
C1 C2 C3 118.5(7) . . ?
C3 C2 H2 120.7 . . ?
C4 C5 H5 120.6 . . ?
C4 C5 C6 118.9(7) . . ?
C6 C5 H5 120.6 . . ?
C5 C4 Cl3 119.8(5) . . ?
C5 C4 C3 122.0(6) . . ?
C3 C4 Cl3 118.2(5) . . ?
C2 C3 H3 120.5 . . ?
C4 C3 C2 119.0(7) . . ?
C4 C3 H3 120.5 . . ?
C1 C6 C5 118.9(7) . . ?
C1 C6 H6 120.5 . . ?
C5 C6 H6 120.5 . . ?
Cl2 In1 Cl2 180.0 . 5_665 ?
Cl2 In1 Cl1 90.40(6) 5_665 . ?
Cl2 In1 Cl1 93.06(6) 5_665 8_655 ?
Cl2 In1 Cl1 90.40(7) . 5_665 ?
Cl2 In1 Cl1 86.94(6) 5_665 4_565 ?
Cl2 In1 Cl1 89.60(6) 5_665 5_665 ?
Cl2 In1 Cl1 89.60(6) . . ?
Cl2 In1 Cl1 93.06(6) . 4_565 ?
Cl2 In1 Cl1 86.94(6) . 8_655 ?
Cl1 In1 Cl1 92.118(16) 5_665 8_655 ?
Cl1 In1 Cl1 87.882(16) . 8_655 ?
Cl1 In1 Cl1 180.00(8) 8_655 4_565 ?
Cl1 In1 Cl1 87.882(16) 5_665 4_565 ?
Cl1 In1 Cl1 180.00(9) . 5_665 ?
Cl1 In1 Cl1 92.118(16) . 4_565 ?

loop_
_geom_bond_atom_site_label_1
_geom_bond_atom_site_label_2
_geom_bond_distance
_geom_bond_site_symmetry_2
_geom_bond_publ_flag
Cu01 Cl2 2.3044(18) . ?
Cu01 Cl2 2.3044(18) 5_665 ?
Cu01 Cl1 2.586(3) . ?
Cu01 Cl1 2.586(3) 5_665 ?
Cu01 Cl1 2.676(3) 4_565 ?
Cu01 Cl1 2.676(3) 8_655 ?
Cl3 C4 1.738(6) . ?
Cl2 In1 2.3044(18) . ?
Cl1 In1 2.586(3) . ?
N1 H1A 0.9100 . ?
N1 H1B 0.9100 . ?
N1 H1C 0.9100 . ?
N1 C1 1.474(8) . ?
C1 C2 1.382(11) . ?
C1 C6 1.367(11) . ?
C2 H2 0.9500 . ?
C2 C3 1.398(10) . ?
C5 H5 0.9500 . ?
C5 C4 1.379(10) . ?
C5 C6 1.399(10) . ?
C4 C3 1.380(10) . ?
C3 H3 0.9500 . ?
C6 H6 0.9500 . ?
